data_4337008
loop_
_publ_author_name
'Tianshu Li'
'Nicholas Arleth'
'Michael T. Gamer'
'Ralf K\"oppe'
'Timo Augenstein'
'Fabian Dielmann'
'Manfred Scheer'
'Sergey N. Konchenko'
'Peter W. Roesky'

_publ_contact_author
;
      Prof. Dr. Peter W. Roesky
      Karlsruher Institut fuer Technologie (KIT)
      Institut fuer Anorganische Chemie
      Lehrstuhl fuer Anorganische Funktionsmaterialien
      Engesserstr. 15, Geb. 30.45
      76131 Karlsruhe 
      Bundesrepublik Deutschland
;
_publ_contact_author_email roesky@kit.edu
_publ_contact_author_fax '+49 721 6084854'
_publ_contact_author_phone '+49 721 6086117'
_publ_section_title
;
 Intramolecular Phosphorus-Phosphorus Bond Formation within a Co2P4 Core
;
_journal_name_full 'Inorganic Chemistry'
_journal_page_first 14231
_journal_page_last 14236
_journal_paper_doi 10.1021/ic402159y
_journal_volume 52
_journal_year 2013
_chemical_formula_moiety 'C58 H96 Co2 P4 Sm'
_chemical_formula_sum 'C58 H96 Co2 P4 Sm'
_chemical_formula_weight 1185.44
_chemical_name_systematic
; 
 ? 
;
_space_group_IT_number 2
_symmetry_cell_setting triclinic
_symmetry_Int_Tables_number 2
_symmetry_space_group_name_Hall '-P 1'
_symmetry_space_group_name_H-M 'P -1'
_atom_sites_solution_hydrogens geom
_atom_sites_solution_primary direct
_atom_sites_solution_secondary difmap
_audit_creation_method SHELXL-97
_cell_angle_alpha 75.202(8)
_cell_angle_beta 84.017(9)
_cell_angle_gamma 63.168(7)
_cell_formula_units_Z 2
_cell_length_a 13.0764(14)
_cell_length_b 14.5320(14)
_cell_length_c 17.9246(19)
_cell_measurement_reflns_used 10643
_cell_measurement_temperature 150(2)
_cell_measurement_theta_max 25.21
_cell_measurement_theta_min 1.62
_cell_volume 2938.4(6)
_computing_cell_refinement 'STOE X-AREA, PLATON (A.L.Spek, 2005)'
_computing_data_collection 'STOE X-AREA'
_computing_data_reduction 'STOE X-RED, PLATON (A.L.Spek, 2005)'
_computing_molecular_graphics
;
O. V. Dolomanov, L. J. Bourhis, R. J. Gildea, J. A. K. Howard and H. Puschmann,
OLEX2: a complete structure solution, refinement and analysis program.
J. Appl. Cryst. (2009). 42, 339-341.
;
_computing_publication_material
;
O. V. Dolomanov, L. J. Bourhis, R. J. Gildea, J. A. K. Howard and H. Puschmann,
OLEX2: a complete structure solution, refinement and analysis program.
J. Appl. Cryst. (2009). 42, 339-341.
;
_computing_structure_refinement 'SHELXL-97 (Sheldrick, 1997)'
_computing_structure_solution 'SHELXS-97 (Sheldrick, 1997)'
_diffrn_ambient_temperature 150(2)
_diffrn_measured_fraction_theta_full 0.978
_diffrn_measured_fraction_theta_max 0.978
_diffrn_measurement_device_type 'STOE IPDS 2'
_diffrn_measurement_method 'area detector'
_diffrn_radiation_monochromator graphite
_diffrn_radiation_source 'fine-focus sealed tube'
_diffrn_radiation_type MoK\a
_diffrn_radiation_wavelength 0.71073
_diffrn_reflns_av_R_equivalents 0.0969
_diffrn_reflns_av_sigmaI/netI 0.1649
_diffrn_reflns_limit_h_max 15
_diffrn_reflns_limit_h_min -15
_diffrn_reflns_limit_k_max 17
_diffrn_reflns_limit_k_min -17
_diffrn_reflns_limit_l_max 21
_diffrn_reflns_limit_l_min -21
_diffrn_reflns_number 22333
_diffrn_reflns_theta_full 25.64
_diffrn_reflns_theta_max 25.64
_diffrn_reflns_theta_min 1.62
_exptl_absorpt_coefficient_mu 1.687
_exptl_absorpt_correction_T_max 0.9052
_exptl_absorpt_correction_T_min 0.7328
_exptl_absorpt_correction_type integration
_exptl_absorpt_process_details 'STOE X-RED & X-SHAPE'
_exptl_crystal_colour black
_exptl_crystal_density_diffrn 1.340
_exptl_crystal_description plate
_exptl_crystal_F_000 1240
_exptl_crystal_size_max 0.201
_exptl_crystal_size_mid 0.128
_exptl_crystal_size_min 0.037
_refine_diff_density_max 2.040
_refine_diff_density_min -1.021
_refine_diff_density_rms 0.135
_refine_ls_extinction_coef 0.0138(6)
_refine_ls_extinction_expression Fc^*^=kFc[1+0.001xFc^2^\l^3^/sin(2\q)]^-1/4^
_refine_ls_extinction_method SHELXL
_refine_ls_goodness_of_fit_ref 0.861
_refine_ls_hydrogen_treatment constr
_refine_ls_matrix_type full
_refine_ls_number_parameters 615
_refine_ls_number_reflns 10881
_refine_ls_number_restraints 0
_refine_ls_restrained_S_all 0.861
_refine_ls_R_factor_all 0.1485
_refine_ls_R_factor_gt 0.0661
_refine_ls_shift/su_max 0.000
_refine_ls_shift/su_mean 0.000
_refine_ls_structure_factor_coef Fsqd
_refine_ls_weighting_details 'calc w=1/[\s^2^(Fo^2^)+(0.0639P)^2^+0.0000P] where P=(Fo^2^+2Fc^2^)/3'
_refine_ls_weighting_scheme calc
_refine_ls_wR_factor_gt 0.1396
_refine_ls_wR_factor_ref 0.1746
_reflns_number_gt 4683
_reflns_number_total 10881
_reflns_threshold_expression >2sigma(I)
_cod_data_source_file ic402159y_si_002_3.cif
_cod_data_source_block 1b
_cod_original_cell_volume 2938.4(5)
_cod_database_code 4337008

loop_
_symmetry_equiv_pos_as_xyz
'x, y, z'
'-x, -y, -z'

loop_
_atom_site_label
_atom_site_type_symbol
_atom_site_fract_x
_atom_site_fract_y
_atom_site_fract_z
_atom_site_U_iso_or_equiv
_atom_site_adp_type
_atom_site_occupancy
_atom_site_symmetry_multiplicity
_atom_site_calc_flag
_atom_site_refinement_flags
C1 C -0.2421(9) -0.2265(8) -0.1358(6) 0.067(3) Uani 1 1 d .
C2 C -0.3216(10) -0.2212(9) -0.1879(6) 0.065(3) Uani 1 1 d .
C3 C -0.4154(10) -0.1239(9) -0.1957(7) 0.069(3) Uani 1 1 d .
C4 C -0.4028(10) -0.0648(9) -0.1469(6) 0.065(3) Uani 1 1 d .
C5 C -0.2951(10) -0.1279(9) -0.1123(7) 0.068(3) Uani 1 1 d .
C6 C -0.1260(10) -0.3166(9) -0.1081(7) 0.077(3) Uani 1 1 d .
H6A H -0.1200 -0.3286 -0.0515 0.093 Uiso 1 1 calc R
H6B H -0.1200 -0.3822 -0.1192 0.093 Uiso 1 1 calc R
C7 C -0.0282(11) -0.2953(11) -0.1456(8) 0.088(4) Uani 1 1 d .
H7A H -0.0304 -0.2329 -0.1315 0.106 Uiso 1 1 calc R
H7B H -0.0365 -0.2787 -0.2024 0.106 Uiso 1 1 calc R
C8 C 0.0873(11) -0.3913(12) -0.1203(9) 0.104(4) Uani 1 1 d .
H8A H 0.0939 -0.4504 -0.1404 0.125 Uiso 1 1 calc R
H8B H 0.0923 -0.4123 -0.0638 0.125 Uiso 1 1 calc R
H8C H 0.1497 -0.3724 -0.1405 0.125 Uiso 1 1 calc R
C9 C -0.3130(12) -0.3149(10) -0.2145(8) 0.085(4) Uani 1 1 d .
H9A H -0.3535 -0.3498 -0.1785 0.102 Uiso 1 1 calc R
H9B H -0.2322 -0.3654 -0.2164 0.102 Uiso 1 1 calc R
H9C H -0.3477 -0.2905 -0.2661 0.102 Uiso 1 1 calc R
C10 C -0.5277(12) -0.0904(10) -0.2385(7) 0.085(4) Uani 1 1 d .
H10A H -0.5817 -0.1067 -0.2020 0.102 Uiso 1 1 calc R
H10B H -0.5113 -0.1291 -0.2791 0.102 Uiso 1 1 calc R
H10C H -0.5613 -0.0140 -0.2617 0.102 Uiso 1 1 calc R
C11 C -0.4907(11) 0.0333(9) -0.1285(7) 0.076(3) Uani 1 1 d .
H11A H -0.5183 0.0172 -0.0760 0.091 Uiso 1 1 calc R
H11B H -0.5548 0.0654 -0.1652 0.091 Uiso 1 1 calc R
H11C H -0.4579 0.0829 -0.1317 0.091 Uiso 1 1 calc R
C12 C -0.2498(11) -0.1038(10) -0.0475(7) 0.079(3) Uani 1 1 d .
H12A H -0.2820 -0.0268 -0.0541 0.095 Uiso 1 1 calc R
H12B H -0.1660 -0.1339 -0.0498 0.095 Uiso 1 1 calc R
H12C H -0.2724 -0.1353 0.0026 0.095 Uiso 1 1 calc R
C13 C -0.2562(11) -0.1237(9) -0.4006(7) 0.074(3) Uani 1 1 d .
C14 C -0.1490(10) -0.1992(9) -0.3660(6) 0.066(3) Uani 1 1 d .
C15 C -0.0838(10) -0.1441(9) -0.3671(7) 0.069(3) Uani 1 1 d .
C16 C -0.1491(11) -0.0364(10) -0.3994(7) 0.072(3) Uani 1 1 d .
C17 C -0.2566(11) -0.0227(9) -0.4215(7) 0.077(3) Uani 1 1 d .
C18 C -0.3494(11) -0.1500(11) -0.4233(7) 0.081(3) Uani 1 1 d .
H18A H -0.3569 -0.2059 -0.3813 0.097 Uiso 1 1 calc R
H18B H -0.4241 -0.0860 -0.4296 0.097 Uiso 1 1 calc R
C19 C -0.3212(14) -0.1872(13) -0.4970(9) 0.105(5) Uani 1 1 d .
H19A H -0.3834 -0.2032 -0.5079 0.127 Uiso 1 1 calc R
H19B H -0.2502 -0.2548 -0.4878 0.127 Uiso 1 1 calc R
C20 C -0.3044(15) -0.1140(13) -0.5691(8) 0.113(5) Uani 1 1 d .
H20A H -0.2534 -0.0867 -0.5572 0.136 Uiso 1 1 calc R
H20B H -0.3787 -0.0547 -0.5873 0.136 Uiso 1 1 calc R
H20C H -0.2703 -0.1534 -0.6093 0.136 Uiso 1 1 calc R
C21 C -0.1040(11) -0.3194(10) -0.3486(8) 0.085(3) Uani 1 1 d .
H21A H -0.0540 -0.3465 -0.3905 0.102 Uiso 1 1 calc R
H21B H -0.1687 -0.3372 -0.3444 0.102 Uiso 1 1 calc R
H21C H -0.0605 -0.3517 -0.2999 0.102 Uiso 1 1 calc R
C22 C 0.0422(11) -0.1953(11) -0.3429(8) 0.086(4) Uani 1 1 d .
H22A H 0.0886 -0.1866 -0.3883 0.103 Uiso 1 1 calc R
H22B H 0.0675 -0.2710 -0.3196 0.103 Uiso 1 1 calc R
H22C H 0.0514 -0.1610 -0.3052 0.103 Uiso 1 1 calc R
C23 C -0.1094(13) 0.0495(10) -0.4209(8) 0.089(4) Uani 1 1 d .
H23A H -0.0892 0.0596 -0.4756 0.107 Uiso 1 1 calc R
H23B H -0.0422 0.0288 -0.3894 0.107 Uiso 1 1 calc R
H23C H -0.1712 0.1159 -0.4117 0.107 Uiso 1 1 calc R
C24 C -0.3496(13) 0.0799(11) -0.4668(8) 0.097(4) Uani 1 1 d .
H24A H -0.4249 0.0820 -0.4524 0.117 Uiso 1 1 calc R
H24B H -0.3382 0.0833 -0.5222 0.117 Uiso 1 1 calc R
H24C H -0.3457 0.1405 -0.4551 0.117 Uiso 1 1 calc R
C25 C -0.0743(9) 0.2936(9) -0.3318(6) 0.066(3) Uani 1 1 d .
C26 C -0.0027(10) 0.1845(9) -0.3010(7) 0.072(3) Uani 1 1 d .
H26 H 0.0329 0.1331 -0.3310 0.087 Uiso 1 1 calc R
C27 C 0.0089(10) 0.1616(8) -0.2181(7) 0.066(3) Uani 1 1 d .
C28 C -0.0611(9) 0.2624(8) -0.1979(6) 0.062(3) Uani 1 1 d .
C29 C -0.1115(10) 0.3413(9) -0.2677(6) 0.065(3) Uani 1 1 d .
H29 H -0.1619 0.4139 -0.2705 0.078 Uiso 1 1 calc R
C30 C -0.0819(10) 0.3504(9) -0.4161(6) 0.070(3) Uani 1 1 d .
C31 C -0.0834(11) 0.2848(10) -0.4708(6) 0.077(3) Uani 1 1 d .
H31A H -0.1500 0.2697 -0.4597 0.092 Uiso 1 1 calc R
H31B H -0.0131 0.2179 -0.4631 0.092 Uiso 1 1 calc R
H31C H -0.0881 0.3249 -0.5244 0.092 Uiso 1 1 calc R
C32 C 0.0234(11) 0.3708(11) -0.4323(7) 0.084(3) Uani 1 1 d .
H32A H 0.0926 0.3031 -0.4210 0.101 Uiso 1 1 calc R
H32B H 0.0226 0.4158 -0.3996 0.101 Uiso 1 1 calc R
H32C H 0.0228 0.4066 -0.4867 0.101 Uiso 1 1 calc R
C33 C -0.1873(11) 0.4587(10) -0.4332(7) 0.081(3) Uani 1 1 d .
H33A H -0.1847 0.4964 -0.4866 0.097 Uiso 1 1 calc R
H33B H -0.1874 0.5004 -0.3980 0.097 Uiso 1 1 calc R
H33C H -0.2570 0.4483 -0.4259 0.097 Uiso 1 1 calc R
C34 C 0.0954(9) 0.0545(8) -0.1724(6) 0.066(3) Uani 1 1 d .
C35 C 0.0434(10) -0.0007(9) -0.1067(7) 0.073(3) Uani 1 1 d .
H35A H -0.0031 -0.0252 -0.1283 0.088 Uiso 1 1 calc R
H35B H -0.0050 0.0493 -0.0755 0.088 Uiso 1 1 calc R
H35C H 0.1050 -0.0616 -0.0743 0.088 Uiso 1 1 calc R
C36 C 0.1522(11) -0.0243(9) -0.2260(7) 0.078(3) Uani 1 1 d .
H36A H 0.1946 0.0029 -0.2666 0.093 Uiso 1 1 calc R
H36B H 0.0927 -0.0316 -0.2495 0.093 Uiso 1 1 calc R
H36C H 0.2050 -0.0937 -0.1955 0.093 Uiso 1 1 calc R
C37 C 0.1918(10) 0.0668(10) -0.1431(7) 0.080(3) Uani 1 1 d .
H37A H 0.2517 -0.0034 -0.1192 0.095 Uiso 1 1 calc R
H37B H 0.1622 0.1099 -0.1047 0.095 Uiso 1 1 calc R
H37C H 0.2241 0.1017 -0.1862 0.095 Uiso 1 1 calc R
C38 C -0.0748(9) 0.3023(8) -0.1235(6) 0.063(3) Uani 1 1 d .
C39 C -0.0641(10) 0.2224(9) -0.0474(6) 0.068(3) Uani 1 1 d .
H39A H 0.0148 0.1664 -0.0404 0.082 Uiso 1 1 calc R
H39B H -0.1164 0.1911 -0.0480 0.082 Uiso 1 1 calc R
H39C H -0.0838 0.2583 -0.0049 0.082 Uiso 1 1 calc R
C40 C 0.0166(11) 0.3439(10) -0.1255(7) 0.078(3) Uani 1 1 d .
H40A H 0.0086 0.3969 -0.1739 0.094 Uiso 1 1 calc R
H40B H 0.0935 0.2846 -0.1221 0.094 Uiso 1 1 calc R
H40C H 0.0053 0.3764 -0.0818 0.094 Uiso 1 1 calc R
C41 C -0.1958(11) 0.3948(9) -0.1219(7) 0.078(3) Uani 1 1 d .
H41A H -0.2539 0.3719 -0.1277 0.093 Uiso 1 1 calc R
H41B H -0.2038 0.4556 -0.1644 0.093 Uiso 1 1 calc R
H41C H -0.2063 0.4154 -0.0726 0.093 Uiso 1 1 calc R
C42 C -0.5225(9) 0.3502(8) -0.1299(6) 0.062(3) Uani 1 1 d .
C43 C -0.5827(10) 0.3234(9) -0.1751(6) 0.067(3) Uani 1 1 d .
H43 H -0.6099 0.2712 -0.1563 0.081 Uiso 1 1 calc R
C44 C -0.5974(10) 0.3859(9) -0.2539(7) 0.070(3) Uani 1 1 d .
C45 C -0.5415(10) 0.4540(9) -0.2577(6) 0.068(3) Uani 1 1 d .
C46 C -0.4976(10) 0.4297(8) -0.1798(6) 0.067(3) Uani 1 1 d .
H46 H -0.4576 0.4630 -0.1648 0.081 Uiso 1 1 calc R
C47 C -0.5193(10) 0.3237(9) -0.0421(7) 0.072(3) Uani 1 1 d .
C48 C -0.4992(11) 0.2081(9) -0.0070(7) 0.079(3) Uani 1 1 d .
H48A H -0.4256 0.1595 -0.0245 0.095 Uiso 1 1 calc R
H48B H -0.5611 0.1971 -0.0236 0.095 Uiso 1 1 calc R
H48C H -0.4982 0.1944 0.0494 0.095 Uiso 1 1 calc R
C49 C -0.6347(12) 0.3982(11) -0.0164(8) 0.090(4) Uani 1 1 d .
H49A H -0.6955 0.3890 -0.0365 0.108 Uiso 1 1 calc R
H49B H -0.6462 0.4716 -0.0362 0.108 Uiso 1 1 calc R
H49C H -0.6370 0.3821 0.0401 0.108 Uiso 1 1 calc R
C50 C -0.4250(11) 0.3389(10) -0.0101(7) 0.081(3) Uani 1 1 d .
H50A H -0.4268 0.3214 0.0464 0.097 Uiso 1 1 calc R
H50B H -0.4379 0.4128 -0.0290 0.097 Uiso 1 1 calc R
H50C H -0.3501 0.2921 -0.0274 0.097 Uiso 1 1 calc R
C51 C -0.6711(9) 0.3798(9) -0.3111(6) 0.067(3) Uani 1 1 d .
C52 C -0.6094(10) 0.3526(10) -0.3874(6) 0.075(3) Uani 1 1 d .
H52A H -0.5476 0.2801 -0.3760 0.090 Uiso 1 1 calc R
H52B H -0.5772 0.4023 -0.4108 0.090 Uiso 1 1 calc R
H52C H -0.6647 0.3582 -0.4233 0.090 Uiso 1 1 calc R
C53 C -0.7119(11) 0.2957(10) -0.2749(7) 0.078(3) Uani 1 1 d .
H53A H -0.7392 0.3026 -0.2226 0.094 Uiso 1 1 calc R
H53B H -0.6483 0.2251 -0.2724 0.094 Uiso 1 1 calc R
H53C H -0.7745 0.3051 -0.3063 0.094 Uiso 1 1 calc R
C54 C -0.7817(10) 0.4869(9) -0.3275(8) 0.081(3) Uani 1 1 d .
H54A H -0.8302 0.4858 -0.3650 0.097 Uiso 1 1 calc R
H54B H -0.7608 0.5453 -0.3483 0.097 Uiso 1 1 calc R
H54C H -0.8238 0.4971 -0.2794 0.097 Uiso 1 1 calc R
C55 C -0.5413(10) 0.5515(9) -0.3166(8) 0.077(3) Uani 1 1 d .
C56 C -0.5452(12) 0.5530(10) -0.4004(7) 0.080(3) Uani 1 1 d .
H56A H -0.6190 0.5577 -0.4126 0.096 Uiso 1 1 calc R
H56B H -0.4830 0.4877 -0.4111 0.096 Uiso 1 1 calc R
H56C H -0.5360 0.6144 -0.4323 0.096 Uiso 1 1 calc R
C57 C -0.6424(11) 0.6486(9) -0.2962(8) 0.088(4) Uani 1 1 d .
H57A H -0.6354 0.6479 -0.2421 0.105 Uiso 1 1 calc R
H57B H -0.7144 0.6467 -0.3040 0.105 Uiso 1 1 calc R
H57C H -0.6419 0.7134 -0.3295 0.105 Uiso 1 1 calc R
C58 C -0.4279(11) 0.5595(10) -0.3068(8) 0.086(4) Uani 1 1 d .
H58A H -0.4216 0.6143 -0.3495 0.103 Uiso 1 1 calc R
H58B H -0.3619 0.4910 -0.3071 0.103 Uiso 1 1 calc R
H58C H -0.4292 0.5781 -0.2578 0.103 Uiso 1 1 calc R
Co1 Co -0.16668(13) 0.21966(11) -0.25303(9) 0.0630(4) Uani 1 1 d .
Co2 Co -0.41599(13) 0.28920(12) -0.22206(8) 0.0640(4) Uani 1 1 d .
P1 P -0.3141(3) 0.2760(2) -0.33279(17) 0.0674(7) Uani 1 1 d .
P2 P -0.3637(3) 0.1520(2) -0.27871(18) 0.0670(7) Uani 1 1 d .
P3 P -0.1880(3) 0.0686(2) -0.22370(18) 0.0676(7) Uani 1 1 d .
P4 P -0.2635(3) 0.1749(2) -0.14723(17) 0.0656(7) Uani 1 1 d .
Sm Sm -0.25206(6) -0.07688(5) -0.26526(4) 0.0663(2) Uani 1 1 d .

loop_
_atom_site_aniso_label
_atom_site_aniso_U_11
_atom_site_aniso_U_22
_atom_site_aniso_U_33
_atom_site_aniso_U_23
_atom_site_aniso_U_13
_atom_site_aniso_U_12
C1 0.062(7) 0.063(6) 0.074(7) -0.011(5) 0.006(5) -0.031(6)
C2 0.069(7) 0.074(7) 0.069(7) -0.021(6) 0.005(5) -0.045(6)
C3 0.067(7) 0.068(7) 0.071(7) -0.008(6) 0.003(6) -0.035(6)
C4 0.072(7) 0.077(7) 0.058(6) -0.015(5) 0.004(5) -0.042(6)
C5 0.066(7) 0.073(7) 0.077(7) -0.030(6) 0.007(6) -0.034(6)
C6 0.072(8) 0.070(7) 0.076(8) -0.009(6) -0.003(6) -0.023(6)
C7 0.066(8) 0.101(9) 0.089(9) -0.025(8) 0.006(7) -0.029(7)
C8 0.066(8) 0.122(12) 0.123(12) -0.039(10) -0.007(8) -0.033(8)
C9 0.100(10) 0.078(8) 0.093(9) -0.029(7) 0.014(8) -0.052(8)
C10 0.095(9) 0.096(9) 0.087(8) -0.022(7) -0.007(7) -0.058(8)
C11 0.080(8) 0.066(7) 0.081(8) -0.021(6) 0.017(7) -0.033(6)
C12 0.079(8) 0.079(8) 0.084(8) -0.020(6) -0.003(7) -0.038(7)
C13 0.078(8) 0.076(7) 0.077(7) -0.026(6) 0.006(6) -0.039(7)
C14 0.065(7) 0.068(6) 0.072(7) -0.020(5) 0.001(6) -0.035(6)
C15 0.067(7) 0.072(7) 0.080(7) -0.017(6) 0.000(6) -0.041(6)
C16 0.070(7) 0.078(8) 0.069(7) -0.012(6) 0.001(6) -0.037(7)
C17 0.083(8) 0.057(6) 0.077(7) -0.016(6) 0.013(7) -0.020(6)
C18 0.067(7) 0.103(9) 0.081(8) -0.033(7) -0.001(6) -0.038(7)
C19 0.106(11) 0.121(12) 0.111(11) -0.047(10) -0.001(9) -0.057(10)
C20 0.123(13) 0.111(11) 0.078(9) -0.023(9) 0.010(9) -0.030(10)
C21 0.069(8) 0.088(8) 0.103(9) -0.026(7) 0.004(7) -0.039(7)
C22 0.074(8) 0.095(9) 0.101(9) -0.034(8) 0.010(7) -0.043(8)
C23 0.111(11) 0.093(9) 0.086(8) -0.024(7) 0.014(8) -0.067(9)
C24 0.097(10) 0.091(9) 0.085(9) -0.015(8) -0.007(8) -0.026(8)
C25 0.054(6) 0.075(7) 0.071(7) -0.016(6) -0.004(5) -0.029(6)
C26 0.074(7) 0.076(7) 0.081(8) -0.025(6) 0.011(6) -0.044(7)
C27 0.062(6) 0.061(6) 0.075(7) -0.020(5) 0.007(5) -0.024(5)
C28 0.069(7) 0.065(6) 0.062(6) -0.015(5) 0.003(5) -0.039(6)
C29 0.073(7) 0.072(7) 0.062(6) -0.011(5) -0.003(5) -0.044(6)
C30 0.077(8) 0.084(7) 0.059(6) -0.005(6) 0.000(6) -0.050(7)
C31 0.087(8) 0.088(8) 0.068(7) -0.017(6) -0.001(6) -0.049(7)
C32 0.082(8) 0.094(9) 0.080(8) -0.011(7) 0.003(7) -0.048(8)
C33 0.080(8) 0.088(8) 0.073(7) -0.006(6) -0.011(6) -0.040(7)
C34 0.059(6) 0.068(6) 0.071(7) -0.007(5) -0.006(5) -0.032(6)
C35 0.069(7) 0.076(7) 0.075(7) 0.003(6) -0.013(6) -0.039(6)
C36 0.069(7) 0.069(7) 0.086(8) -0.019(6) -0.004(6) -0.020(6)
C37 0.067(7) 0.087(8) 0.091(8) -0.020(7) 0.002(6) -0.040(7)
C38 0.059(6) 0.071(6) 0.065(6) -0.012(5) -0.004(5) -0.036(6)
C39 0.063(7) 0.085(7) 0.064(6) -0.017(6) -0.002(5) -0.038(6)
C40 0.084(8) 0.090(8) 0.080(8) -0.030(7) 0.019(7) -0.055(7)
C41 0.078(8) 0.072(7) 0.077(8) -0.012(6) 0.002(6) -0.031(7)
C42 0.061(6) 0.065(6) 0.062(6) -0.011(5) -0.005(5) -0.030(5)
C43 0.075(7) 0.073(7) 0.064(6) -0.020(5) 0.010(6) -0.041(6)
C44 0.063(7) 0.068(6) 0.085(8) -0.010(6) -0.017(6) -0.034(6)
C45 0.063(7) 0.075(7) 0.074(7) -0.027(6) 0.011(5) -0.034(6)
C46 0.067(7) 0.068(6) 0.071(7) -0.010(5) -0.001(6) -0.036(6)
C47 0.075(7) 0.069(7) 0.080(7) -0.018(6) 0.005(6) -0.041(6)
C48 0.086(9) 0.074(7) 0.077(8) -0.015(6) 0.005(7) -0.037(7)
C49 0.095(10) 0.095(9) 0.083(8) -0.035(7) 0.019(7) -0.039(8)
C50 0.079(8) 0.087(8) 0.079(8) -0.020(7) -0.011(7) -0.036(7)
C51 0.057(6) 0.074(7) 0.072(7) -0.015(6) 0.000(5) -0.030(6)
C52 0.069(7) 0.081(7) 0.073(7) -0.018(6) -0.009(6) -0.029(6)
C53 0.078(8) 0.089(8) 0.090(8) -0.023(7) -0.006(7) -0.054(7)
C54 0.067(7) 0.078(7) 0.101(9) -0.019(7) -0.016(7) -0.033(6)
C55 0.068(7) 0.066(7) 0.096(9) -0.017(6) 0.007(7) -0.032(6)
C56 0.087(9) 0.072(7) 0.077(8) -0.006(6) -0.023(7) -0.034(7)
C57 0.082(9) 0.064(7) 0.111(10) -0.019(7) 0.001(8) -0.027(7)
C58 0.075(8) 0.082(8) 0.108(10) -0.011(7) -0.005(7) -0.046(7)
Co1 0.0594(9) 0.0658(9) 0.0677(9) -0.0129(7) 0.0007(7) -0.0324(7)
Co2 0.0600(9) 0.0658(9) 0.0694(9) -0.0153(7) 0.0018(7) -0.0310(8)
P1 0.0620(17) 0.0730(18) 0.0690(17) -0.0151(15) 0.0009(14) -0.0321(15)
P2 0.0611(17) 0.0715(17) 0.0732(18) -0.0208(15) 0.0021(14) -0.0319(15)
P3 0.0619(17) 0.0697(17) 0.0771(19) -0.0176(15) 0.0031(14) -0.0342(15)
P4 0.0637(17) 0.0680(17) 0.0687(17) -0.0146(14) 0.0049(14) -0.0338(15)
Sm 0.0636(4) 0.0688(4) 0.0733(4) -0.0199(3) 0.0047(3) -0.0342(3)

loop_
_atom_type_symbol
_atom_type_description
_atom_type_scat_dispersion_real
_atom_type_scat_dispersion_imag
_atom_type_scat_source
C C 0.0033 0.0016 'International Tables Vol C Tables 4.2.6.8 and 6.1.1.4'
H H 0.0000 0.0000 'International Tables Vol C Tables 4.2.6.8 and 6.1.1.4'
Co Co 0.3494 0.9721 'International Tables Vol C Tables 4.2.6.8 and 6.1.1.4'
P P 0.1023 0.0942 'International Tables Vol C Tables 4.2.6.8 and 6.1.1.4'
Sm Sm -0.1638 3.4418 'International Tables Vol C Tables 4.2.6.8 and 6.1.1.4'

loop_
_geom_angle_atom_site_label_1
_geom_angle_atom_site_label_2
_geom_angle_atom_site_label_3
_geom_angle
C2 C1 C5 106.1(10)
C2 C1 C6 128.6(10)
C5 C1 C6 125.3(10)
C2 C1 Sm 72.9(6)
C5 C1 Sm 75.0(6)
C6 C1 Sm 118.3(7)
C3 C2 C1 107.8(9)
C3 C2 C9 126.5(11)
C1 C2 C9 124.5(11)
C3 C2 Sm 73.4(6)
C1 C2 Sm 76.3(5)
C9 C2 Sm 126.2(7)
C2 C3 C4 110.4(10)
C2 C3 C10 125.0(10)
C4 C3 C10 123.7(11)
C2 C3 Sm 76.6(6)
C4 C3 Sm 78.1(6)
C10 C3 Sm 121.1(7)
C5 C4 C3 105.5(10)
C5 C4 C11 126.6(10)
C3 C4 C11 127.3(11)
C5 C4 Sm 75.0(6)
C3 C4 Sm 70.8(6)
C11 C4 Sm 125.6(7)
C4 C5 C1 110.0(10)
C4 C5 C12 124.3(10)
C1 C5 C12 124.8(11)
C4 C5 Sm 75.3(6)
C1 C5 Sm 74.4(6)
C12 C5 Sm 125.5(7)
C7 C6 C1 112.9(10)
C6 C7 C8 111.2(11)
C14 C13 C17 108.6(10)
C14 C13 C18 125.2(10)
C17 C13 C18 125.6(12)
C14 C13 Sm 74.4(7)
C17 C13 Sm 75.4(7)
C18 C13 Sm 123.7(7)
C15 C14 C13 106.8(10)
C15 C14 C21 126.1(11)
C13 C14 C21 125.7(9)
C15 C14 Sm 75.3(6)
C13 C14 Sm 75.1(7)
C21 C14 Sm 125.9(8)
C16 C15 C14 109.5(10)
C16 C15 C22 125.1(10)
C14 C15 C22 125.3(11)
C16 C15 Sm 74.9(7)
C14 C15 Sm 74.4(6)
C22 C15 Sm 121.0(8)
C15 C16 C17 107.9(10)
C15 C16 C23 127.6(11)
C17 C16 C23 123.7(11)
C15 C16 Sm 75.1(7)
C17 C16 Sm 75.4(7)
C23 C16 Sm 123.6(8)
C16 C17 C13 107.3(11)
C16 C17 C24 125.7(11)
C13 C17 C24 126.8(13)
C16 C17 Sm 74.2(7)
C13 C17 Sm 74.2(7)
C24 C17 Sm 122.0(8)
C19 C18 C13 111.8(10)
C18 C19 C20 118.2(12)
C26 C25 C29 106.2(10)
C26 C25 C30 125.2(11)
C29 C25 C30 126.8(10)
C26 C25 Co1 68.7(6)
C29 C25 Co1 70.1(6)
C30 C25 Co1 137.6(7)
C25 C26 C27 111.3(10)
C25 C26 Co1 72.4(7)
C27 C26 Co1 72.0(6)
C26 C27 C28 104.8(10)
C26 C27 C34 121.7(10)
C28 C27 C34 132.7(10)
C26 C27 Co1 68.4(7)
C28 C27 Co1 70.2(6)
C34 C27 Co1 132.5(7)
C29 C28 C27 108.3(9)
C29 C28 C38 117.0(9)
C27 C28 C38 133.8(10)
C29 C28 Co1 70.0(6)
C27 C28 Co1 70.5(6)
C38 C28 Co1 132.9(7)
C25 C29 C28 109.4(10)
C25 C29 Co1 71.2(6)
C28 C29 Co1 70.9(5)
C25 C30 C32 106.5(9)
C25 C30 C33 111.8(10)
C32 C30 C33 107.3(9)
C25 C30 C31 112.9(9)
C32 C30 C31 109.1(10)
C33 C30 C31 109.1(10)
C37 C34 C27 109.8(9)
C37 C34 C35 111.1(9)
C27 C34 C35 114.2(9)
C37 C34 C36 105.9(9)
C27 C34 C36 110.2(9)
C35 C34 C36 105.2(9)
C39 C38 C28 116.5(8)
C39 C38 C41 104.6(9)
C28 C38 C41 110.0(9)
C39 C38 C40 109.2(9)
C28 C38 C40 107.3(8)
C41 C38 C40 109.0(9)
C46 C42 C43 106.1(9)
C46 C42 C47 126.4(9)
C43 C42 C47 125.1(9)
C46 C42 Co2 70.0(6)
C43 C42 Co2 70.3(6)
C47 C42 Co2 138.1(8)
C42 C43 C44 111.1(9)
C42 C43 Co2 71.2(6)
C44 C43 Co2 72.4(6)
C43 C44 C45 106.2(9)
C43 C44 C51 120.5(9)
C45 C44 C51 132.9(10)
C43 C44 Co2 68.5(6)
C45 C44 Co2 69.9(6)
C51 C44 Co2 131.0(8)
C44 C45 C46 105.7(9)
C44 C45 C55 134.5(11)
C46 C45 C55 118.4(9)
C44 C45 Co2 71.0(6)
C46 C45 Co2 68.5(6)
C55 C45 Co2 133.9(8)
C42 C46 C45 110.9(9)
C42 C46 Co2 71.4(6)
C45 C46 Co2 71.8(6)
C49 C47 C42 106.9(10)
C49 C47 C50 108.8(10)
C42 C47 C50 112.6(9)
C49 C47 C48 109.1(10)
C42 C47 C48 112.0(9)
C50 C47 C48 107.4(10)
C53 C51 C44 110.5(9)
C53 C51 C54 105.4(9)
C44 C51 C54 107.7(9)
C53 C51 C52 107.0(9)
C44 C51 C52 114.5(9)
C54 C51 C52 111.5(10)
C56 C55 C57 111.1(11)
C56 C55 C45 116.8(10)
C57 C55 C45 106.4(9)
C56 C55 C58 104.8(10)
C57 C55 C58 108.1(10)
C45 C55 C58 109.4(10)
C26 Co1 C29 64.6(4)
C26 Co1 C28 65.2(4)
C29 Co1 C28 39.1(4)
C26 Co1 C25 38.9(4)
C29 Co1 C25 38.6(4)
C28 Co1 C25 65.6(4)
C26 Co1 C27 39.6(4)
C29 Co1 C27 66.0(4)
C28 Co1 C27 39.3(4)
C25 Co1 C27 66.5(4)
C26 Co1 P1 118.2(3)
C29 Co1 P1 109.5(3)
C28 Co1 P1 146.7(3)
C25 Co1 P1 96.0(3)
C27 Co1 P1 157.8(3)
C26 Co1 P3 107.5(3)
C29 Co1 P3 167.5(3)
C28 Co1 P3 129.6(3)
C25 Co1 P3 139.9(3)
C27 Co1 P3 101.6(3)
P1 Co1 P3 82.68(12)
C26 Co1 P4 144.3(4)
C29 Co1 P4 123.5(3)
C28 Co1 P4 98.9(3)
C25 Co1 P4 162.1(3)
C27 Co1 P4 107.7(3)
P1 Co1 P4 92.96(12)
P3 Co1 P4 56.70(11)
C26 Co1 Co2 167.1(3)
C29 Co1 Co2 114.7(3)
C28 Co1 Co2 123.3(3)
C25 Co1 Co2 132.3(3)
C27 Co1 Co2 153.1(3)
P1 Co1 Co2 49.12(9)
P3 Co1 Co2 75.25(9)
P4 Co1 Co2 47.81(9)
C46 Co2 C43 63.9(4)
C46 Co2 C42 38.6(4)
C43 Co2 C42 38.5(4)
C46 Co2 C45 39.6(4)
C43 Co2 C45 65.3(4)
C42 Co2 C45 66.4(4)
C46 Co2 C44 65.2(4)
C43 Co2 C44 39.2(4)
C42 Co2 C44 66.0(4)
C45 Co2 C44 39.0(4)
C46 Co2 P4 108.2(3)
C43 Co2 P4 118.6(3)
C42 Co2 P4 95.3(3)
C45 Co2 P4 145.5(3)
C44 Co2 P4 157.8(3)
C46 Co2 P2 168.5(3)
C43 Co2 P2 107.9(3)
C42 Co2 P2 139.1(3)
C45 Co2 P2 130.6(3)
C44 Co2 P2 103.3(3)
P4 Co2 P2 82.74(12)
C46 Co2 P1 124.5(3)
C43 Co2 P1 143.6(3)
C42 Co2 P1 162.9(3)
C45 Co2 P1 98.5(3)
C44 Co2 P1 107.8(3)
P4 Co2 P1 93.50(12)
P2 Co2 P1 56.67(11)
C46 Co2 Co1 114.5(3)
C43 Co2 Co1 167.8(3)
C42 Co2 Co1 132.5(3)
C45 Co2 Co1 122.1(3)
C44 Co2 Co1 152.6(3)
P4 Co2 Co1 49.54(8)
P2 Co2 Co1 75.23(9)
P1 Co2 Co1 47.97(9)
P2 P1 Co1 95.72(15)
P2 P1 Co2 61.51(11)
Co1 P1 Co2 82.90(12)
P1 P2 P3 84.66(14)
P1 P2 Co2 61.82(12)
P3 P2 Co2 92.07(13)
P1 P2 Sm 132.68(15)
P3 P2 Sm 66.05(11)
Co2 P2 Sm 148.58(14)
P4 P3 P2 84.63(16)
P4 P3 Co1 62.31(11)
P2 P3 Co1 92.30(14)
P4 P3 Sm 132.34(14)
P2 P3 Sm 68.25(10)
Co1 P3 Sm 151.16(15)
P3 P4 Co2 95.61(15)
P3 P4 Co1 60.99(11)
Co2 P4 Co1 82.64(11)
C3 Sm C2 30.1(3)
C3 Sm C14 108.9(3)
C2 Sm C14 88.8(3)
C3 Sm C16 147.0(4)
C2 Sm C16 138.6(3)
C14 Sm C16 50.3(3)
C3 Sm C13 98.4(3)
C2 Sm C13 92.2(3)
C14 Sm C13 30.5(3)
C16 Sm C13 50.0(3)
C3 Sm C15 139.0(3)
C2 Sm C15 115.0(3)
C14 Sm C15 30.3(3)
C16 Sm C15 30.0(3)
C13 Sm C15 49.6(3)
C3 Sm C17 117.5(4)
C2 Sm C17 120.9(3)
C14 Sm C17 50.4(3)
C16 Sm C17 30.3(4)
C13 Sm C17 30.4(3)
C15 Sm C17 49.7(4)
C3 Sm C1 50.2(3)
C2 Sm C1 30.8(3)
C14 Sm C1 100.5(3)
C16 Sm C1 145.1(4)
C13 Sm C1 116.4(3)
C15 Sm C1 115.1(3)
C17 Sm C1 146.8(3)
C3 Sm C5 49.8(3)
C2 Sm C5 50.3(3)
C14 Sm C5 131.1(3)
C16 Sm C5 162.6(3)
C13 Sm C5 142.6(3)
C15 Sm C5 139.9(4)
C17 Sm C5 167.1(4)
C1 Sm C5 30.6(3)
C3 Sm C4 31.1(3)
C2 Sm C4 50.7(3)
C14 Sm C4 138.6(3)
C16 Sm C4 164.3(3)
C13 Sm C4 128.3(3)
C15 Sm C4 164.9(3)
C17 Sm C4 138.5(4)
C1 Sm C4 50.4(3)
C5 Sm C4 29.6(3)
C3 Sm P3 123.0(3)
C2 Sm P3 135.0(2)
C14 Sm P3 127.8(2)
C16 Sm P3 84.1(3)
C13 Sm P3 132.7(2)
C15 Sm P3 97.5(2)
C17 Sm P3 103.7(3)
C1 Sm P3 108.0(2)
C5 Sm P3 84.7(2)
C4 Sm P3 92.2(2)
C3 Sm P2 99.4(3)
C2 Sm P2 128.4(3)
C14 Sm P2 133.9(2)
C16 Sm P2 86.7(3)
C13 Sm P2 111.5(3)
C15 Sm P2 115.1(2)
C17 Sm P2 84.4(2)
C1 Sm P2 125.5(2)
C5 Sm P2 95.0(2)
C4 Sm P2 79.9(2)
P3 Sm P2 45.70(9)

loop_
_geom_bond_atom_site_label_1
_geom_bond_atom_site_label_2
_geom_bond_distance
C1 C2 1.432(15)
C1 C5 1.436(15)
C1 C6 1.515(16)
C1 Sm 2.713(10)
C2 C3 1.375(15)
C2 C9 1.510(14)
C2 Sm 2.669(9)
C3 C4 1.439(15)
C3 C10 1.543(16)
C3 Sm 2.629(10)
C4 C5 1.392(15)
C4 C11 1.464(15)
C4 Sm 2.725(10)
C5 C12 1.536(15)
C5 Sm 2.721(11)
C6 C7 1.502(16)
C7 C8 1.533(18)
C13 C14 1.413(16)
C13 C17 1.417(15)
C13 C18 1.550(15)
C13 Sm 2.694(11)
C14 C15 1.405(13)
C14 C21 1.526(16)
C14 Sm 2.684(11)
C15 C16 1.395(16)
C15 C22 1.528(17)
C15 Sm 2.695(12)
C16 C17 1.413(17)
C16 C23 1.508(15)
C16 Sm 2.693(11)
C17 C24 1.520(17)
C17 Sm 2.708(12)
C18 C19 1.502(18)
C19 C20 1.515(19)
C25 C26 1.420(16)
C25 C29 1.422(15)
C25 C30 1.515(15)
C25 Co1 2.156(11)
C26 C27 1.446(16)
C26 Co1 2.108(11)
C27 C28 1.451(14)
C27 C34 1.525(15)
C27 Co1 2.158(11)
C28 C29 1.439(14)
C28 C38 1.549(14)
C28 Co1 2.154(10)
C29 Co1 2.142(10)
C30 C32 1.519(15)
C30 C33 1.534(17)
C30 C31 1.539(15)
C34 C37 1.512(14)
C34 C35 1.527(14)
C34 C36 1.559(16)
C38 C39 1.520(14)
C38 C41 1.550(16)
C38 C40 1.558(13)
C42 C46 1.412(14)
C42 C43 1.414(14)
C42 C47 1.521(15)
C42 Co2 2.147(11)
C43 C44 1.450(15)
C43 Co2 2.136(11)
C44 C45 1.458(13)
C44 C51 1.522(15)
C44 Co2 2.188(11)
C45 C46 1.460(15)
C45 C55 1.536(15)
C45 Co2 2.174(12)
C46 Co2 2.130(11)
C47 C49 1.515(17)
C47 C50 1.535(15)
C47 C48 1.543(15)
C51 C53 1.521(14)
C51 C54 1.557(16)
C51 C52 1.561(15)
C55 C56 1.503(17)
C55 C57 1.534(17)
C55 C58 1.570(16)
Co1 P1 2.232(3)
Co1 P3 2.259(3)
Co1 P4 2.288(3)
Co1 Co2 2.982(2)
Co2 P4 2.228(4)
Co2 P2 2.265(3)
Co2 P1 2.272(3)
P1 P2 2.154(4)
P2 P3 2.251(4)
P2 Sm 2.921(3)
P3 P4 2.160(4)
P3 Sm 2.874(3)

loop_
_geom_torsion_atom_site_label_1
_geom_torsion_atom_site_label_2
_geom_torsion_atom_site_label_3
_geom_torsion_atom_site_label_4
_geom_torsion
C5 C1 C2 C3 1.1(11)
C6 C1 C2 C3 179.9(10)
Sm C1 C2 C3 -67.2(7)
C5 C1 C2 C9 -167.1(10)
C6 C1 C2 C9 11.8(17)
Sm C1 C2 C9 124.7(11)
C5 C1 C2 Sm 68.2(7)
C6 C1 C2 Sm -112.9(11)
C1 C2 C3 C4 -2.5(12)
C9 C2 C3 C4 165.3(10)
Sm C2 C3 C4 -71.6(7)
C1 C2 C3 C10 -172.1(10)
C9 C2 C3 C10 -4.3(18)
Sm C2 C3 C10 118.8(11)
C1 C2 C3 Sm 69.1(7)
C9 C2 C3 Sm -123.0(11)
C2 C3 C4 C5 3.0(12)
C10 C3 C4 C5 172.7(10)
Sm C3 C4 C5 -67.6(7)
C2 C3 C4 C11 -168.7(10)
C10 C3 C4 C11 1.0(17)
Sm C3 C4 C11 120.6(11)
C2 C3 C4 Sm 70.6(8)
C10 C3 C4 Sm -119.6(10)
C3 C4 C5 C1 -2.3(12)
C11 C4 C5 C1 169.5(10)
Sm C4 C5 C1 -66.9(8)
C3 C4 C5 C12 -172.0(10)
C11 C4 C5 C12 -0.2(17)
Sm C4 C5 C12 123.3(10)
C3 C4 C5 Sm 64.7(7)
C11 C4 C5 Sm -123.5(10)
C2 C1 C5 C4 0.8(12)
C6 C1 C5 C4 -178.1(10)
Sm C1 C5 C4 67.6(8)
C2 C1 C5 C12 170.5(10)
C6 C1 C5 C12 -8.4(17)
Sm C1 C5 C12 -122.7(11)
C2 C1 C5 Sm -66.7(7)
C6 C1 C5 Sm 114.3(10)
C2 C1 C6 C7 104.9(13)
C5 C1 C6 C7 -76.4(15)
Sm C1 C6 C7 14.7(14)
C1 C6 C7 C8 -176.1(11)
C17 C13 C14 C15 -1.0(13)
C18 C13 C14 C15 170.3(10)
Sm C13 C14 C15 -69.2(8)
C17 C13 C14 C21 -168.0(11)
C18 C13 C14 C21 3.3(19)
Sm C13 C14 C21 123.8(11)
C17 C13 C14 Sm 68.2(8)
C18 C13 C14 Sm -120.5(11)
C13 C14 C15 C16 1.8(13)
C21 C14 C15 C16 168.7(11)
Sm C14 C15 C16 -67.4(9)
C13 C14 C15 C22 -173.7(11)
C21 C14 C15 C22 -6.7(19)
Sm C14 C15 C22 117.2(12)
C13 C14 C15 Sm 69.1(8)
C21 C14 C15 Sm -123.9(12)
C14 C15 C16 C17 -1.9(14)
C22 C15 C16 C17 173.6(11)
Sm C15 C16 C17 -68.9(8)
C14 C15 C16 C23 -171.8(11)
C22 C15 C16 C23 4(2)
Sm C15 C16 C23 121.2(12)
C14 C15 C16 Sm 67.1(8)
C22 C15 C16 Sm -117.5(12)
C15 C16 C17 C13 1.2(14)
C23 C16 C17 C13 171.6(11)
Sm C16 C17 C13 -67.5(8)
C15 C16 C17 C24 -173.0(12)
C23 C16 C17 C24 -3(2)
Sm C16 C17 C24 118.3(12)
C15 C16 C17 Sm 68.7(8)
C23 C16 C17 Sm -121.0(12)
C14 C13 C17 C16 -0.1(14)
C18 C13 C17 C16 -171.4(11)
Sm C13 C17 C16 67.5(8)
C14 C13 C17 C24 174.0(12)
C18 C13 C17 C24 2.8(19)
Sm C13 C17 C24 -118.4(12)
C14 C13 C17 Sm -67.6(8)
C18 C13 C17 Sm 121.2(11)
C14 C13 C18 C19 -77.9(16)
C17 C13 C18 C19 91.9(15)
Sm C13 C18 C19 -172.2(9)
C13 C18 C19 C20 -58.2(18)
C29 C25 C26 C27 -1.4(12)
C30 C25 C26 C27 164.0(10)
Co1 C25 C26 C27 -61.9(8)
C29 C25 C26 Co1 60.5(7)
C30 C25 C26 Co1 -134.1(10)
C25 C26 C27 C28 0.9(12)
Co1 C26 C27 C28 -61.2(7)
C25 C26 C27 C34 -170.3(9)
Co1 C26 C27 C34 127.6(9)
C25 C26 C27 Co1 62.1(8)
C26 C27 C28 C29 -0.1(11)
C34 C27 C28 C29 169.8(10)
Co1 C27 C28 C29 -60.0(7)
C26 C27 C28 C38 -168.7(10)
C34 C27 C28 C38 1.2(19)
Co1 C27 C28 C38 131.4(11)
C26 C27 C28 Co1 59.9(7)
C34 C27 C28 Co1 -130.2(12)
C26 C25 C29 C28 1.3(12)
C30 C25 C29 C28 -163.8(10)
Co1 C25 C29 C28 60.9(7)
C26 C25 C29 Co1 -59.6(7)
C30 C25 C29 Co1 135.3(11)
C27 C28 C29 C25 -0.8(12)
C38 C28 C29 C25 170.0(8)
Co1 C28 C29 C25 -61.1(7)
C27 C28 C29 Co1 60.3(7)
C38 C28 C29 Co1 -128.9(9)
C26 C25 C30 C32 -77.6(13)
C29 C25 C30 C32 84.8(14)
Co1 C25 C30 C32 -174.3(10)
C26 C25 C30 C33 165.5(10)
C29 C25 C30 C33 -32.1(14)
Co1 C25 C30 C33 68.9(14)
C26 C25 C30 C31 42.1(15)
C29 C25 C30 C31 -155.5(11)
Co1 C25 C30 C31 -54.5(16)
C26 C27 C34 C37 109.1(11)
C28 C27 C34 C37 -59.4(15)
Co1 C27 C34 C37 -162.1(8)
C26 C27 C34 C35 -125.3(11)
C28 C27 C34 C35 66.2(15)
Co1 C27 C34 C35 -36.6(14)
C26 C27 C34 C36 -7.2(14)
C28 C27 C34 C36 -175.7(11)
Co1 C27 C34 C36 81.5(12)
C29 C28 C38 C39 157.3(9)
C27 C28 C38 C39 -34.9(16)
Co1 C28 C38 C39 70.2(13)
C29 C28 C38 C41 38.6(12)
C27 C28 C38 C41 -153.6(11)
Co1 C28 C38 C41 -48.6(12)
C29 C28 C38 C40 -79.9(12)
C27 C28 C38 C40 87.9(13)
Co1 C28 C38 C40 -167.0(8)
C46 C42 C43 C44 -0.4(13)
C47 C42 C43 C44 162.7(11)
Co2 C42 C43 C44 -61.7(8)
C46 C42 C43 Co2 61.3(8)
C47 C42 C43 Co2 -135.6(11)
C42 C43 C44 C45 0.9(13)
Co2 C43 C44 C45 -60.1(8)
C42 C43 C44 C51 -173.2(10)
Co2 C43 C44 C51 125.9(11)
C42 C43 C44 Co2 61.0(8)
C43 C44 C45 C46 -0.9(12)
C51 C44 C45 C46 172.0(12)
Co2 C44 C45 C46 -60.1(8)
C43 C44 C45 C55 -167.2(12)
C51 C44 C45 C55 6(2)
Co2 C44 C45 C55 133.7(13)
C43 C44 C45 Co2 59.1(8)
C51 C44 C45 Co2 -127.9(14)
C43 C42 C46 C45 -0.2(13)
C47 C42 C46 C45 -163.1(11)
Co2 C42 C46 C45 61.2(8)
C43 C42 C46 Co2 -61.4(8)
C47 C42 C46 Co2 135.7(12)
C44 C45 C46 C42 0.7(13)
C55 C45 C46 C42 169.6(10)
Co2 C45 C46 C42 -61.0(8)
C44 C45 C46 Co2 61.7(8)
C55 C45 C46 Co2 -129.4(9)
C46 C42 C47 C49 85.4(14)
C43 C42 C47 C49 -74.4(14)
Co2 C42 C47 C49 -174.0(9)
C46 C42 C47 C50 -34.1(16)
C43 C42 C47 C50 166.1(11)
Co2 C42 C47 C50 66.6(14)
C46 C42 C47 C48 -155.2(11)
C43 C42 C47 C48 45.0(16)
Co2 C42 C47 C48 -54.6(14)
C43 C44 C51 C53 -5.1(15)
C45 C44 C51 C53 -177.3(12)
Co2 C44 C51 C53 81.9(12)
C43 C44 C51 C54 109.5(12)
C45 C44 C51 C54 -62.6(16)
Co2 C44 C51 C54 -163.5(8)
C43 C44 C51 C52 -125.9(11)
C45 C44 C51 C52 61.9(17)
Co2 C44 C51 C52 -38.9(14)
C44 C45 C55 C56 -36.7(18)
C46 C45 C55 C56 158.4(11)
Co2 C45 C55 C56 71.6(15)
C44 C45 C55 C57 88.0(15)
C46 C45 C55 C57 -76.9(13)
Co2 C45 C55 C57 -163.7(9)
C44 C45 C55 C58 -155.4(13)
C46 C45 C55 C58 39.7(14)
Co2 C45 C55 C58 -47.1(15)
C25 C26 Co1 C29 -37.9(6)
C27 C26 Co1 C29 82.4(6)
C25 C26 Co1 C28 -81.3(7)
C27 C26 Co1 C28 39.0(6)
C27 C26 Co1 C25 120.2(9)
C25 C26 Co1 C27 -120.2(9)
C25 C26 Co1 P1 61.6(7)
C27 C26 Co1 P1 -178.2(5)
C25 C26 Co1 P3 152.6(6)
C27 C26 Co1 P3 -87.2(6)
C25 C26 Co1 P4 -150.7(5)
C27 C26 Co1 P4 -30.4(9)
C25 C26 Co1 Co2 52.1(16)
C27 C26 Co1 Co2 172.4(10)
C25 C29 Co1 C26 38.1(7)
C28 C29 Co1 C26 -81.2(7)
C25 C29 Co1 C28 119.3(10)
C28 C29 Co1 C25 -119.3(10)
C25 C29 Co1 C27 81.9(7)
C28 C29 Co1 C27 -37.4(6)
C25 C29 Co1 P1 -74.7(7)
C28 C29 Co1 P1 166.0(5)
C25 C29 Co1 P3 91.1(15)
C28 C29 Co1 P3 -28.2(18)
C25 C29 Co1 P4 177.9(5)
C28 C29 Co1 P4 58.6(7)
C25 C29 Co1 Co2 -127.7(6)
C28 C29 Co1 Co2 113.0(6)
C29 C28 Co1 C26 79.7(7)
C27 C28 Co1 C26 -39.2(6)
C38 C28 Co1 C26 -171.5(11)
C27 C28 Co1 C29 -118.9(9)
C38 C28 Co1 C29 108.8(12)
C29 C28 Co1 C25 36.7(6)
C27 C28 Co1 C25 -82.2(7)
C38 C28 Co1 C25 145.5(11)
C29 C28 Co1 C27 118.9(9)
C38 C28 Co1 C27 -132.3(13)
C29 C28 Co1 P1 -24.5(9)
C27 C28 Co1 P1 -143.4(6)
C38 C28 Co1 P1 84.3(11)
C29 C28 Co1 P3 172.4(5)
C27 C28 Co1 P3 53.5(7)
C38 C28 Co1 P3 -78.8(11)
C29 C28 Co1 P4 -133.9(6)
C27 C28 Co1 P4 107.2(6)
C38 C28 Co1 P4 -25.1(10)
C29 C28 Co1 Co2 -89.2(6)
C27 C28 Co1 Co2 151.9(5)
C38 C28 Co1 Co2 19.6(11)
C29 C25 Co1 C26 -117.3(10)
C30 C25 Co1 C26 119.5(15)
C26 C25 Co1 C29 117.3(10)
C30 C25 Co1 C29 -123.3(15)
C26 C25 Co1 C28 80.1(7)
C29 C25 Co1 C28 -37.2(6)
C30 C25 Co1 C28 -160.4(14)
C26 C25 Co1 C27 36.9(6)
C29 C25 Co1 C27 -80.4(7)
C30 C25 Co1 C27 156.4(13)
C26 C25 Co1 P1 -128.8(6)
C29 C25 Co1 P1 113.9(6)
C30 C25 Co1 P1 -9.4(12)
C26 C25 Co1 P3 -43.1(8)
C29 C25 Co1 P3 -160.3(5)
C30 C25 Co1 P3 76.4(13)
C26 C25 Co1 P4 111.6(11)
C29 C25 Co1 P4 -5.7(14)
C30 C25 Co1 P4 -129.0(11)
C26 C25 Co1 Co2 -166.3(5)
C29 C25 Co1 Co2 76.5(7)
C30 C25 Co1 Co2 -46.8(14)
C28 C27 Co1 C26 115.8(9)
C34 C27 Co1 C26 -113.8(13)
C26 C27 Co1 C29 -78.6(7)
C28 C27 Co1 C29 37.2(6)
C34 C27 Co1 C29 167.6(12)
C26 C27 Co1 C28 -115.8(9)
C34 C27 Co1 C28 130.4(13)
C26 C27 Co1 C25 -36.2(6)
C28 C27 Co1 C25 79.6(6)
C34 C27 Co1 C25 -150.0(11)
C26 C27 Co1 P1 4.2(11)
C28 C27 Co1 P1 120.0(8)
C34 C27 Co1 P1 -109.6(11)
C26 C27 Co1 P3 103.4(6)
C28 C27 Co1 P3 -140.8(5)
C34 C27 Co1 P3 -10.3(11)
C26 C27 Co1 P4 161.9(5)
C28 C27 Co1 P4 -82.3(6)
C34 C27 Co1 P4 48.2(11)
C26 C27 Co1 Co2 -176.3(5)
C28 C27 Co1 Co2 -60.4(9)
C34 C27 Co1 Co2 70.0(13)
C42 C46 Co2 C43 38.5(6)
C45 C46 Co2 C43 -82.0(7)
C45 C46 Co2 C42 -120.5(9)
C42 C46 Co2 C45 120.5(9)
C42 C46 Co2 C44 82.0(7)
C45 C46 Co2 C44 -38.5(6)
C42 C46 Co2 P4 -75.1(6)
C45 C46 Co2 P4 164.4(5)
C42 C46 Co2 P2 85.3(16)
C45 C46 Co2 P2 -35.2(17)
C42 C46 Co2 P1 177.2(5)
C45 C46 Co2 P1 56.7(7)
C42 C46 Co2 Co1 -128.2(5)
C45 C46 Co2 Co1 111.3(5)
C42 C43 Co2 C46 -38.5(6)
C44 C43 Co2 C46 82.0(6)
C44 C43 Co2 C42 120.5(9)
C42 C43 Co2 C45 -82.5(7)
C44 C43 Co2 C45 37.9(6)
C42 C43 Co2 C44 -120.5(9)
C42 C43 Co2 P4 58.9(7)
C44 C43 Co2 P4 179.4(5)
C42 C43 Co2 P2 150.4(5)
C44 C43 Co2 P2 -89.2(6)
C42 C43 Co2 P1 -152.0(5)
C44 C43 Co2 P1 -31.5(8)
C42 C43 Co2 Co1 47.2(17)
C44 C43 Co2 Co1 167.7(11)
C43 C42 Co2 C46 116.3(9)
C47 C42 Co2 C46 -122.6(13)
C46 C42 Co2 C43 -116.3(9)
C47 C42 Co2 C43 121.0(13)
C46 C42 Co2 C45 -36.9(6)
C43 C42 Co2 C45 79.4(7)
C47 C42 Co2 C45 -159.5(12)
C46 C42 Co2 C44 -79.7(7)
C43 C42 Co2 C44 36.6(6)
C47 C42 Co2 C44 157.6(12)
C46 C42 Co2 P4 112.7(6)
C43 C42 Co2 P4 -131.0(6)
C47 C42 Co2 P4 -9.9(11)
C46 C42 Co2 P2 -162.3(5)
C43 C42 Co2 P2 -46.0(8)
C47 C42 Co2 P2 75.1(12)
C46 C42 Co2 P1 -7.9(14)
C43 C42 Co2 P1 108.4(10)
C47 C42 Co2 P1 -130.6(10)
C46 C42 Co2 Co1 75.8(7)
C43 C42 Co2 Co1 -167.9(5)
C47 C42 Co2 Co1 -46.9(12)
C44 C45 Co2 C46 -116.3(9)
C55 C45 Co2 C46 109.4(13)
C44 C45 Co2 C43 -38.0(6)
C46 C45 Co2 C43 78.3(6)
C55 C45 Co2 C43 -172.3(12)
C44 C45 Co2 C42 -80.4(7)
C46 C45 Co2 C42 35.9(6)
C55 C45 Co2 C42 145.3(12)
C46 C45 Co2 C44 116.3(9)
C55 C45 Co2 C44 -134.3(14)
C44 C45 Co2 P4 -143.2(6)
C46 C45 Co2 P4 -26.8(8)
C55 C45 Co2 P4 82.5(12)
C44 C45 Co2 P2 54.9(7)
C46 C45 Co2 P2 171.3(5)
C55 C45 Co2 P2 -79.4(11)
C44 C45 Co2 P1 107.8(6)
C46 C45 Co2 P1 -135.8(5)
C55 C45 Co2 P1 -26.5(11)
C44 C45 Co2 Co1 153.0(6)
C46 C45 Co2 Co1 -90.7(6)
C55 C45 Co2 Co1 18.7(12)
C43 C44 Co2 C46 -78.5(6)
C45 C44 Co2 C46 39.1(6)
C51 C44 Co2 C46 169.1(11)
C45 C44 Co2 C43 117.6(9)
C51 C44 Co2 C43 -112.3(12)
C43 C44 Co2 C42 -36.0(6)
C45 C44 Co2 C42 81.6(7)
C51 C44 Co2 C42 -148.4(11)
C43 C44 Co2 C45 -117.6(9)
C51 C44 Co2 C45 130.1(13)
C43 C44 Co2 P4 -1.4(11)
C45 C44 Co2 P4 116.2(8)
C51 C44 Co2 P4 -113.8(11)
C43 C44 Co2 P2 102.1(6)
C45 C44 Co2 P2 -140.3(6)
C51 C44 Co2 P2 -10.2(10)
C43 C44 Co2 P1 161.0(5)
C45 C44 Co2 P1 -81.4(6)
C51 C44 Co2 P1 48.7(10)
C43 C44 Co2 Co1 -174.4(5)
C45 C44 Co2 Co1 -56.8(10)
C51 C44 Co2 Co1 73.3(12)
C26 Co1 Co2 C46 -104.3(14)
C29 Co1 Co2 C46 -20.3(5)
C28 Co1 Co2 C46 23.7(5)
C25 Co1 Co2 C46 -62.2(5)
C27 Co1 Co2 C46 65.0(7)
P1 Co1 Co2 C46 -115.3(3)
P3 Co1 Co2 C46 151.7(3)
P4 Co1 Co2 C46 93.5(3)
C26 Co1 Co2 C43 175.8(19)
C29 Co1 Co2 C43 -100.2(14)
C28 Co1 Co2 C43 -56.2(14)
C25 Co1 Co2 C43 -142.1(14)
C27 Co1 Co2 C43 -15.0(15)
P1 Co1 Co2 C43 164.8(14)
P3 Co1 Co2 C43 71.7(14)
P4 Co1 Co2 C43 13.6(14)
C26 Co1 Co2 C42 -145.9(14)
C29 Co1 Co2 C42 -61.9(5)
C28 Co1 Co2 C42 -17.9(5)
C25 Co1 Co2 C42 -103.8(5)
C27 Co1 Co2 C42 23.3(7)
P1 Co1 Co2 C42 -156.9(4)
P3 Co1 Co2 C42 110.0(4)
P4 Co1 Co2 C42 51.9(4)
C26 Co1 Co2 C45 -59.7(14)
C29 Co1 Co2 C45 24.3(5)
C28 Co1 Co2 C45 68.3(5)
C25 Co1 Co2 C45 -17.7(5)
C27 Co1 Co2 C45 109.5(7)
P1 Co1 Co2 C45 -70.7(4)
P3 Co1 Co2 C45 -163.8(4)
P4 Co1 Co2 C45 138.0(4)
C26 Co1 Co2 C44 -21.3(15)
C29 Co1 Co2 C44 62.7(7)
C28 Co1 Co2 C44 106.7(7)
C25 Co1 Co2 C44 20.8(8)
C27 Co1 Co2 C44 148.0(9)
P1 Co1 Co2 C44 -32.3(6)
P3 Co1 Co2 C44 -125.3(6)
P4 Co1 Co2 C44 176.5(6)
C26 Co1 Co2 P4 162.2(14)
C29 Co1 Co2 P4 -113.8(3)
C28 Co1 Co2 P4 -69.8(3)
C25 Co1 Co2 P4 -155.7(4)
C27 Co1 Co2 P4 -28.5(6)
P1 Co1 Co2 P4 151.23(15)
P3 Co1 Co2 P4 58.16(13)
C26 Co1 Co2 P2 69.2(14)
C29 Co1 Co2 P2 153.2(3)
C28 Co1 Co2 P2 -162.8(3)
C25 Co1 Co2 P2 111.3(4)
C27 Co1 Co2 P2 -121.6(6)
P1 Co1 Co2 P2 58.18(13)
P3 Co1 Co2 P2 -34.89(12)
P4 Co1 Co2 P2 -93.04(13)
C26 Co1 Co2 P1 11.0(14)
C29 Co1 Co2 P1 95.0(3)
C28 Co1 Co2 P1 139.0(4)
C25 Co1 Co2 P1 53.1(4)
C27 Co1 Co2 P1 -179.8(6)
P3 Co1 Co2 P1 -93.07(14)
P4 Co1 Co2 P1 -151.23(15)
C26 Co1 P1 P2 122.5(4)
C29 Co1 P1 P2 -166.6(3)
C28 Co1 P1 P2 -150.5(5)
C25 Co1 P1 P2 156.2(3)
C27 Co1 P1 P2 119.4(7)
P3 Co1 P1 P2 16.52(14)
P4 Co1 P1 P2 -39.37(15)
Co2 Co1 P1 P2 -60.29(12)
C26 Co1 P1 Co2 -177.2(3)
C29 Co1 P1 Co2 -106.3(3)
C28 Co1 P1 Co2 -90.2(5)
C25 Co1 P1 Co2 -143.5(3)
C27 Co1 P1 Co2 179.7(7)
P3 Co1 P1 Co2 76.81(11)
P4 Co1 P1 Co2 20.93(11)
C46 Co2 P1 P2 -166.2(4)
C43 Co2 P1 P2 -74.2(5)
C42 Co2 P1 P2 -160.2(10)
C45 Co2 P1 P2 -133.5(3)
C44 Co2 P1 P2 -94.5(3)
P4 Co2 P1 P2 78.95(13)
Co1 Co2 P1 P2 100.47(14)
C46 Co2 P1 Co1 93.4(4)
C43 Co2 P1 Co1 -174.7(5)
C42 Co2 P1 Co1 99.3(10)
C45 Co2 P1 Co1 126.0(3)
C44 Co2 P1 Co1 165.0(3)
P4 Co2 P1 Co1 -21.53(11)
P2 Co2 P1 Co1 -100.47(14)
Co1 P1 P2 P3 -16.52(14)
Co2 P1 P2 P3 -95.24(13)
Co1 P1 P2 Co2 78.72(12)
Co1 P1 P2 Sm -66.7(2)
Co2 P1 P2 Sm -145.4(2)
C46 Co2 P2 P1 99.7(14)
C43 Co2 P2 P1 143.2(3)
C42 Co2 P2 P1 171.3(5)
C45 Co2 P2 P1 70.7(4)
C44 Co2 P2 P1 102.7(3)
P4 Co2 P2 P1 -99.06(13)
Co1 Co2 P2 P1 -49.06(11)
C46 Co2 P2 P3 -177.5(14)
C43 Co2 P2 P3 -134.0(3)
C42 Co2 P2 P3 -105.9(5)
C45 Co2 P2 P3 153.5(4)
C44 Co2 P2 P3 -174.5(3)
P4 Co2 P2 P3 -16.24(13)
P1 Co2 P2 P3 82.82(15)
Co1 Co2 P2 P3 33.75(10)
C46 Co2 P2 Sm -133.6(14)
C43 Co2 P2 Sm -90.1(4)
C42 Co2 P2 Sm -62.0(5)
C45 Co2 P2 Sm -162.5(4)
C44 Co2 P2 Sm -130.5(4)
P4 Co2 P2 Sm 27.7(2)
P1 Co2 P2 Sm 126.7(3)
Co1 Co2 P2 Sm 77.7(2)
P1 P2 P3 P4 78.15(14)
Co2 P2 P3 P4 16.71(13)
Sm P2 P3 P4 -139.98(13)
P1 P2 P3 Co1 16.24(14)
Co2 P2 P3 Co1 -45.20(13)
Sm P2 P3 Co1 158.11(13)
P1 P2 P3 Sm -141.86(13)
Co2 P2 P3 Sm 156.69(12)
C26 Co1 P3 P4 144.2(4)
C29 Co1 P3 P4 95.1(14)
C28 Co1 P3 P4 72.3(4)
C25 Co1 P3 P4 170.9(5)
C27 Co1 P3 P4 103.7(3)
P1 Co1 P3 P4 -98.43(14)
Co2 Co1 P3 P4 -48.86(11)
C26 Co1 P3 P2 -133.1(4)
C29 Co1 P3 P2 177.8(14)
C28 Co1 P3 P2 155.1(4)
C25 Co1 P3 P2 -106.4(5)
C27 Co1 P3 P2 -173.6(3)
P1 Co1 P3 P2 -15.72(13)
P4 Co1 P3 P2 82.71(15)
Co2 Co1 P3 P2 33.86(11)
C26 Co1 P3 Sm -87.2(5)
C29 Co1 P3 Sm -136.3(14)
C28 Co1 P3 Sm -159.1(4)
C25 Co1 P3 Sm -60.5(6)
C27 Co1 P3 Sm -127.7(4)
P1 Co1 P3 Sm 30.2(3)
P4 Co1 P3 Sm 128.6(3)
Co2 Co1 P3 Sm 79.8(3)
P2 P3 P4 Co2 -17.07(13)
Co1 P3 P4 Co2 78.37(11)
Sm P3 P4 Co2 -71.0(2)
P2 P3 P4 Co1 -95.44(13)
Sm P3 P4 Co1 -149.3(2)
C46 Co2 P4 P3 -166.9(3)
C43 Co2 P4 P3 123.5(3)
C42 Co2 P4 P3 155.9(3)
C45 Co2 P4 P3 -149.2(5)
C44 Co2 P4 P3 124.5(8)
P2 Co2 P4 P3 17.02(13)
P1 Co2 P4 P3 -38.74(13)
Co1 Co2 P4 P3 -59.73(11)
C46 Co2 P4 Co1 -107.1(3)
C43 Co2 P4 Co1 -176.8(3)
C42 Co2 P4 Co1 -144.4(3)
C45 Co2 P4 Co1 -89.5(5)
C44 Co2 P4 Co1 -175.7(8)
P2 Co2 P4 Co1 76.75(11)
P1 Co2 P4 Co1 20.99(11)
C26 Co1 P4 P3 -72.7(5)
C29 Co1 P4 P3 -165.0(4)
C28 Co1 P4 P3 -132.0(3)
C25 Co1 P4 P3 -160.7(10)
C27 Co1 P4 P3 -92.5(3)
P1 Co1 P4 P3 79.24(14)
Co2 Co1 P4 P3 100.62(14)
C26 Co1 P4 Co2 -173.3(5)
C29 Co1 P4 Co2 94.4(4)
C28 Co1 P4 Co2 127.4(3)
C25 Co1 P4 Co2 98.6(10)
C27 Co1 P4 Co2 166.9(3)
P1 Co1 P4 Co2 -21.37(12)
P3 Co1 P4 Co2 -100.62(14)
C4 C3 Sm C2 114.6(10)
C10 C3 Sm C2 -123.0(12)
C2 C3 Sm C14 50.4(7)
C4 C3 Sm C14 165.0(6)
C10 C3 Sm C14 -72.6(9)
C2 C3 Sm C16 95.0(9)
C4 C3 Sm C16 -150.4(7)
C10 C3 Sm C16 -28.0(13)
C2 C3 Sm C13 79.9(7)
C4 C3 Sm C13 -165.5(7)
C10 C3 Sm C13 -43.1(9)
C2 C3 Sm C15 45.7(9)
C4 C3 Sm C15 160.4(6)
C10 C3 Sm C15 -77.3(10)
C2 C3 Sm C17 104.9(7)
C4 C3 Sm C17 -140.5(6)
C10 C3 Sm C17 -18.1(10)
C2 C3 Sm C1 -37.6(6)
C4 C3 Sm C1 77.0(7)
C10 C3 Sm C1 -160.6(11)
C2 C3 Sm C5 -78.0(7)
C4 C3 Sm C5 36.6(6)
C10 C3 Sm C5 159.0(11)
C2 C3 Sm C4 -114.6(10)
C10 C3 Sm C4 122.4(12)
C2 C3 Sm P3 -124.1(6)
C4 C3 Sm P3 -9.4(8)
C10 C3 Sm P3 112.9(8)
C2 C3 Sm P2 -166.6(6)
C4 C3 Sm P2 -52.0(7)
C10 C3 Sm P2 70.4(9)
C1 C2 Sm C3 -113.7(9)
C9 C2 Sm C3 123.3(13)
C3 C2 Sm C14 -133.2(7)
C1 C2 Sm C14 113.1(7)
C9 C2 Sm C14 -9.9(10)
C3 C2 Sm C16 -125.0(7)
C1 C2 Sm C16 121.3(7)
C9 C2 Sm C16 -1.6(13)
C3 C2 Sm C13 -102.9(7)
C1 C2 Sm C13 143.4(7)
C9 C2 Sm C13 20.4(11)
C3 C2 Sm C15 -148.8(7)
C1 C2 Sm C15 97.5(7)
C9 C2 Sm C15 -25.4(11)
C3 C2 Sm C17 -92.3(7)
C1 C2 Sm C17 154.0(6)
C9 C2 Sm C17 31.1(12)
C3 C2 Sm C1 113.7(9)
C9 C2 Sm C1 -122.9(13)
C3 C2 Sm C5 76.0(7)
C1 C2 Sm C5 -37.7(6)
C9 C2 Sm C5 -160.6(12)
C3 C2 Sm C4 37.4(7)
C1 C2 Sm C4 -76.4(7)
C9 C2 Sm C4 160.7(12)
C3 C2 Sm P3 79.1(7)
C1 C2 Sm P3 -34.6(8)
C9 C2 Sm P3 -157.5(9)
C3 C2 Sm P2 17.0(8)
C1 C2 Sm P2 -96.7(6)
C9 C2 Sm P2 140.3(9)
C15 C14 Sm C3 -173.9(7)
C13 C14 Sm C3 73.8(7)
C21 C14 Sm C3 -49.7(10)
C15 C14 Sm C2 -151.2(7)
C13 C14 Sm C2 96.5(6)
C21 C14 Sm C2 -27.0(9)
C15 C14 Sm C16 35.9(7)
C13 C14 Sm C16 -76.4(7)
C21 C14 Sm C16 160.1(11)
C15 C14 Sm C13 112.2(10)
C21 C14 Sm C13 -123.6(12)
C13 C14 Sm C15 -112.2(10)
C21 C14 Sm C15 124.2(13)
C15 C14 Sm C17 75.6(7)
C13 C14 Sm C17 -36.7(6)
C21 C14 Sm C17 -160.2(11)
C15 C14 Sm C1 -122.6(7)
C13 C14 Sm C1 125.2(6)
C21 C14 Sm C1 1.6(9)
C15 C14 Sm C5 -121.3(7)
C13 C14 Sm C5 126.5(6)
C21 C14 Sm C5 2.9(11)
C15 C14 Sm C4 -162.3(7)
C13 C14 Sm C4 85.5(8)
C21 C14 Sm C4 -38.1(11)
C15 C14 Sm P3 0.2(8)
C13 C14 Sm P3 -112.1(6)
C21 C14 Sm P3 124.4(8)
C15 C14 Sm P2 61.5(8)
C13 C14 Sm P2 -50.8(7)
C21 C14 Sm P2 -174.4(7)
C15 C16 Sm C3 -95.9(9)
C17 C16 Sm C3 17.5(11)
C23 C16 Sm C3 138.6(10)
C15 C16 Sm C2 -46.9(9)
C17 C16 Sm C2 66.5(9)
C23 C16 Sm C2 -172.4(9)
C15 C16 Sm C14 -36.2(6)
C17 C16 Sm C14 77.3(7)
C23 C16 Sm C14 -161.7(12)
C15 C16 Sm C13 -76.2(7)
C17 C16 Sm C13 37.2(6)
C23 C16 Sm C13 158.3(12)
C17 C16 Sm C15 113.5(10)
C23 C16 Sm C15 -125.5(13)
C15 C16 Sm C17 -113.5(10)
C23 C16 Sm C17 121.0(13)
C15 C16 Sm C1 3.0(10)
C17 C16 Sm C1 116.5(8)
C23 C16 Sm C1 -122.5(10)
C15 C16 Sm C5 65.9(14)
C17 C16 Sm C5 179.4(10)
C23 C16 Sm C5 -59.6(17)
C15 C16 Sm C4 -166.7(10)
C17 C16 Sm C4 -53.2(15)
C23 C16 Sm C4 67.8(17)
C15 C16 Sm P3 116.2(6)
C17 C16 Sm P3 -130.4(7)
C23 C16 Sm P3 -9.3(10)
C15 C16 Sm P2 162.0(6)
C17 C16 Sm P2 -84.6(7)
C23 C16 Sm P2 36.5(10)
C14 C13 Sm C3 -113.3(6)
C17 C13 Sm C3 132.2(7)
C18 C13 Sm C3 8.9(10)
C14 C13 Sm C2 -83.7(6)
C17 C13 Sm C2 161.8(8)
C18 C13 Sm C2 38.5(10)
C17 C13 Sm C14 -114.5(10)
C18 C13 Sm C14 122.3(12)
C14 C13 Sm C16 77.4(7)
C17 C13 Sm C16 -37.1(7)
C18 C13 Sm C16 -160.4(12)
C14 C13 Sm C15 37.8(6)
C17 C13 Sm C15 -76.7(8)
C18 C13 Sm C15 160.0(12)
C14 C13 Sm C17 114.5(10)
C18 C13 Sm C17 -123.3(14)
C14 C13 Sm C1 -63.8(7)
C17 C13 Sm C1 -178.2(7)
C18 C13 Sm C1 58.5(11)
C14 C13 Sm C5 -85.1(8)
C17 C13 Sm C5 160.5(7)
C18 C13 Sm C5 37.2(13)
C14 C13 Sm C4 -122.8(6)
C17 C13 Sm C4 122.7(7)
C18 C13 Sm C4 -0.6(12)
C14 C13 Sm P3 94.3(6)
C17 C13 Sm P3 -20.2(9)
C18 C13 Sm P3 -143.5(8)
C14 C13 Sm P2 143.1(5)
C17 C13 Sm P2 28.6(8)
C18 C13 Sm P2 -94.6(9)
C16 C15 Sm C3 124.4(7)
C14 C15 Sm C3 8.8(10)
C22 C15 Sm C3 -113.4(9)
C16 C15 Sm C2 147.8(6)
C14 C15 Sm C2 32.1(8)
C22 C15 Sm C2 -90.0(9)
C16 C15 Sm C14 115.7(10)
C22 C15 Sm C14 -122.1(12)
C14 C15 Sm C16 -115.7(10)
C22 C15 Sm C16 122.2(11)
C16 C15 Sm C13 77.6(7)
C14 C15 Sm C13 -38.0(6)
C22 C15 Sm C13 -160.1(10)
C16 C15 Sm C17 37.4(6)
C14 C15 Sm C17 -78.3(7)
C22 C15 Sm C17 159.6(10)
C16 C15 Sm C1 -178.1(6)
C14 C15 Sm C1 66.2(8)
C22 C15 Sm C1 -55.9(9)
C16 C15 Sm C5 -154.9(6)
C14 C15 Sm C5 89.5(8)
C22 C15 Sm C5 -32.7(10)
C16 C15 Sm C4 166.2(11)
C14 C15 Sm C4 50.5(16)
C22 C15 Sm C4 -71.6(16)
C16 C15 Sm P3 -64.2(6)
C14 C15 Sm P3 -179.9(7)
C22 C15 Sm P3 58.0(8)
C16 C15 Sm P2 -19.9(7)
C14 C15 Sm P2 -135.6(6)
C22 C15 Sm P2 102.3(8)
C16 C17 Sm C3 -169.3(7)
C13 C17 Sm C3 -55.8(8)
C24 C17 Sm C3 68.1(11)
C16 C17 Sm C2 -135.0(7)
C13 C17 Sm C2 -21.4(9)
C24 C17 Sm C2 102.5(10)
C16 C17 Sm C14 -76.8(7)
C13 C17 Sm C14 36.8(7)
C24 C17 Sm C14 160.6(12)
C13 C17 Sm C16 113.6(10)
C24 C17 Sm C16 -122.5(13)
C16 C17 Sm C13 -113.6(10)
C24 C17 Sm C13 123.9(14)
C16 C17 Sm C15 -37.0(6)
C13 C17 Sm C15 76.6(7)
C24 C17 Sm C15 -159.5(12)
C16 C17 Sm C1 -110.7(8)
C13 C17 Sm C1 2.9(11)
C24 C17 Sm C1 126.7(10)
C16 C17 Sm C5 -179.2(13)
C13 C17 Sm C5 -65.6(18)
C24 C17 Sm C5 58(2)
C16 C17 Sm C4 160.9(6)
C13 C17 Sm C4 -85.5(8)
C24 C17 Sm C4 38.3(12)
C16 C17 Sm P3 51.3(7)
C13 C17 Sm P3 164.9(7)
C24 C17 Sm P3 -71.3(11)
C16 C17 Sm P2 93.0(7)
C13 C17 Sm P2 -153.4(7)
C24 C17 Sm P2 -29.5(10)
C2 C1 Sm C3 36.7(6)
C5 C1 Sm C3 -75.9(7)
C6 C1 Sm C3 161.8(10)
C5 C1 Sm C2 -112.6(9)
C6 C1 Sm C2 125.1(12)
C2 C1 Sm C14 -69.3(7)
C5 C1 Sm C14 178.1(6)
C6 C1 Sm C14 55.8(9)
C2 C1 Sm C16 -99.0(8)
C5 C1 Sm C16 148.5(6)
C6 C1 Sm C16 26.2(12)
C2 C1 Sm C13 -41.8(7)
C5 C1 Sm C13 -154.3(6)
C6 C1 Sm C13 83.4(9)
C2 C1 Sm C15 -97.3(7)
C5 C1 Sm C15 150.1(6)
C6 C1 Sm C15 27.8(9)
C2 C1 Sm C17 -43.4(10)
C5 C1 Sm C17 -155.9(7)
C6 C1 Sm C17 81.8(11)
C2 C1 Sm C5 112.6(9)
C6 C1 Sm C5 -122.3(11)
C2 C1 Sm C4 77.4(7)
C5 C1 Sm C4 -35.1(6)
C6 C1 Sm C4 -157.4(10)
C2 C1 Sm P3 155.0(6)
C5 C1 Sm P3 42.5(7)
C6 C1 Sm P3 -79.8(8)
C2 C1 Sm P2 107.1(6)
C5 C1 Sm P2 -5.4(7)
C6 C1 Sm P2 -127.7(8)
C4 C5 Sm C3 -38.6(6)
C1 C5 Sm C3 77.5(7)
C12 C5 Sm C3 -160.6(12)
C4 C5 Sm C2 -78.2(7)
C1 C5 Sm C2 38.0(6)
C12 C5 Sm C2 159.9(12)
C4 C5 Sm C14 -118.6(6)
C1 C5 Sm C14 -2.4(8)
C12 C5 Sm C14 119.5(9)
C4 C5 Sm C16 154.2(10)
C1 C5 Sm C16 -89.7(12)
C12 C5 Sm C16 32.3(18)
C4 C5 Sm C13 -76.5(8)
C1 C5 Sm C13 39.7(9)
C12 C5 Sm C13 161.6(9)
C4 C5 Sm C15 -160.6(6)
C1 C5 Sm C15 -44.5(8)
C12 C5 Sm C15 77.4(11)
C4 C5 Sm C17 -27.2(18)
C1 C5 Sm C17 89.0(17)
C12 C5 Sm C17 -149.1(13)
C4 C5 Sm C1 -116.1(9)
C12 C5 Sm C1 121.9(13)
C1 C5 Sm C4 116.1(9)
C12 C5 Sm C4 -121.9(12)
C4 C5 Sm P3 104.0(6)
C1 C5 Sm P3 -139.8(6)
C12 C5 Sm P3 -17.9(9)
C4 C5 Sm P2 59.4(6)
C1 C5 Sm P2 175.6(6)
C12 C5 Sm P2 -62.5(10)
C5 C4 Sm C3 112.7(9)
C11 C4 Sm C3 -122.7(13)
C5 C4 Sm C2 76.7(7)
C3 C4 Sm C2 -36.1(6)
C11 C4 Sm C2 -158.7(11)
C5 C4 Sm C14 91.0(7)
C3 C4 Sm C14 -21.7(9)
C11 C4 Sm C14 -144.4(9)
C5 C4 Sm C16 -151.2(11)
C3 C4 Sm C16 96.0(13)
C11 C4 Sm C16 -26.6(18)
C5 C4 Sm C13 131.1(6)
C3 C4 Sm C13 18.4(8)
C11 C4 Sm C13 -104.3(10)
C5 C4 Sm C15 55.0(15)
C3 C4 Sm C15 -57.8(16)
C11 C4 Sm C15 179.6(11)
C5 C4 Sm C17 171.1(6)
C3 C4 Sm C17 58.4(9)
C11 C4 Sm C17 -64.2(11)
C5 C4 Sm C1 36.4(6)
C3 C4 Sm C1 -76.3(7)
C11 C4 Sm C1 161.0(11)
C3 C4 Sm C5 -112.7(9)
C11 C4 Sm C5 124.6(12)
C5 C4 Sm P3 -75.2(6)
C3 C4 Sm P3 172.1(6)
C11 C4 Sm P3 49.4(9)
C5 C4 Sm P2 -119.4(6)
C3 C4 Sm P2 127.9(7)
C11 C4 Sm P2 5.2(9)
P4 P3 Sm C3 -8.7(4)
P2 P3 Sm C3 -68.7(3)
Co1 P3 Sm C3 -119.3(4)
P4 P3 Sm C2 -44.6(4)
P2 P3 Sm C2 -104.7(4)
Co1 P3 Sm C2 -155.2(4)
P4 P3 Sm C14 177.9(4)
P2 P3 Sm C14 117.9(3)
Co1 P3 Sm C14 67.4(4)
P4 P3 Sm C16 151.1(3)
P2 P3 Sm C16 91.1(3)
Co1 P3 Sm C16 40.5(4)
P4 P3 Sm C13 138.2(4)
P2 P3 Sm C13 78.2(4)
Co1 P3 Sm C13 27.6(5)
P4 P3 Sm C15 178.0(3)
P2 P3 Sm C15 118.0(3)
Co1 P3 Sm C15 67.4(4)
P4 P3 Sm C17 127.8(3)
P2 P3 Sm C17 67.8(3)
Co1 P3 Sm C17 17.2(4)
P4 P3 Sm C1 -62.5(3)
P2 P3 Sm C1 -122.5(3)
Co1 P3 Sm C1 -173.1(4)
P4 P3 Sm C5 -42.2(3)
P2 P3 Sm C5 -102.3(3)
Co1 P3 Sm C5 -152.8(4)
P4 P3 Sm C4 -13.6(3)
P2 P3 Sm C4 -73.6(3)
Co1 P3 Sm C4 -124.2(4)
P4 P3 Sm P2 60.0(2)
Co1 P3 Sm P2 -50.6(3)
P1 P2 Sm C3 -175.6(3)
P3 P2 Sm C3 127.6(3)
Co2 P2 Sm C3 78.3(4)
P1 P2 Sm C2 175.9(3)
P3 P2 Sm C2 119.1(3)
Co2 P2 Sm C2 69.8(4)
P1 P2 Sm C14 -47.7(4)
P3 P2 Sm C14 -104.5(3)
Co2 P2 Sm C14 -153.8(4)
P1 P2 Sm C16 -28.3(3)
P3 P2 Sm C16 -85.0(3)
Co2 P2 Sm C16 -134.4(3)
P1 P2 Sm C13 -72.7(3)
P3 P2 Sm C13 -129.4(3)
Co2 P2 Sm C13 -178.8(3)
P1 P2 Sm C15 -18.4(3)
P3 P2 Sm C15 -75.2(3)
Co2 P2 Sm C15 -124.5(3)
P1 P2 Sm C17 -58.6(3)
P3 P2 Sm C17 -115.3(3)
Co2 P2 Sm C17 -164.7(4)
P1 P2 Sm C1 137.1(3)
P3 P2 Sm C1 80.4(3)
Co2 P2 Sm C1 31.0(4)
P1 P2 Sm C5 134.4(3)
P3 P2 Sm C5 77.6(3)
Co2 P2 Sm C5 28.3(3)
P1 P2 Sm C4 160.0(3)
P3 P2 Sm C4 103.2(3)
Co2 P2 Sm C4 53.9(3)
P1 P2 Sm P3 56.76(19)
Co2 P2 Sm P3 -49.3(2)
